data_4111074
loop_
_publ_author_name
'Daisuke Yamazaki'
'Tohru Nishinaga'
'Nobuhide Tanino'
'Koichi Komatsu'

_publ_contact_author_address
;
    Institute for Chemical Research, Kyoto University, Gokasho, Uji, 
    Kyoto 611-0011, Japan. 
;
_publ_contact_author_email ' komatsu@scl.kyoto-u.ac.jp'
_publ_contact_author_fax ' +81-774-38-3178 '
_publ_contact_author_name ' Koichi Komatsu '
_publ_contact_author_phone ' +81-774-38-3172 '
_publ_section_title
;
 Terthiophene Radical Cations End-Capped by Bicyclo[2.2.2]octene Units:
 Formation of Bent \p-Dimers Mutually Attracted at the Central Position
;
_journal_name_full 'Journal of the American Chemical Society'
_journal_page_first 14470
_journal_page_last 14471
_journal_paper_doi 10.1021/ja065995l
_journal_volume 128
_journal_year 2006
_chemical_formula_moiety 'C24 H24 S3, F6 Sb'
_chemical_formula_sum 'C24 H24 F6 S3 Sb'
_chemical_formula_weight 644.36
_chemical_name_systematic
; 
 ? 
;
_space_group_IT_number 60
_symmetry_cell_setting orthorhombic
_symmetry_Int_Tables_number 60
_symmetry_space_group_name_Hall '-P 2n 2ab'
_symmetry_space_group_name_H-M 'P b c n'
_atom_sites_solution_hydrogens geom
_atom_sites_solution_primary direct
_atom_sites_solution_secondary difmap
_audit_creation_date ' Aug 12 2006 '
_audit_creation_method SHELXL-97
_cell_angle_alpha 90.00
_cell_angle_beta 90.00
_cell_angle_gamma 90.00
_cell_formula_units_Z 8
_cell_length_a 11.7896(13)
_cell_length_b 21.747(2)
_cell_length_c 19.296(2)
_cell_measurement_temperature 298(2)
_cell_volume 4947.3(9)
_computing_cell_refinement 'Bruker SMART'
_computing_data_collection 'Bruker SMART'
_computing_data_reduction 'Bruker SHELXTL'
_computing_molecular_graphics 'Bruker SHELXTL'
_computing_publication_material 'Bruker SHELXTL'
_computing_structure_refinement 'SHELXL-97 (Sheldrick, 1997)'
_computing_structure_solution 'SHELXS-97 (Sheldrick, 1990)'
_diffrn_ambient_temperature 298(2)
_diffrn_measured_fraction_theta_full 1.000
_diffrn_measured_fraction_theta_max 1.000
_diffrn_measurement_device_type 'CCD area detector'
_diffrn_measurement_method 'phi and omega scans'
_diffrn_radiation_monochromator graphite
_diffrn_radiation_source 'fine-focus sealed tube'
_diffrn_radiation_type MoK\a
_diffrn_radiation_wavelength 0.71073
_diffrn_reflns_av_R_equivalents 0.0695
_diffrn_reflns_av_sigmaI/netI 0.0505
_diffrn_reflns_limit_h_max 14
_diffrn_reflns_limit_h_min -12
_diffrn_reflns_limit_k_max 23
_diffrn_reflns_limit_k_min -25
_diffrn_reflns_limit_l_max 22
_diffrn_reflns_limit_l_min -22
_diffrn_reflns_number 23652
_diffrn_reflns_theta_full 25.00
_diffrn_reflns_theta_max 25.00
_diffrn_reflns_theta_min 1.87
_exptl_absorpt_coefficient_mu 1.426
_exptl_absorpt_correction_T_max 0.8706
_exptl_absorpt_correction_T_min 0.8146
_exptl_absorpt_correction_type empirical
_exptl_crystal_colour blue
_exptl_crystal_density_diffrn 1.730
_exptl_crystal_description prism
_exptl_crystal_F_000 2568
_exptl_crystal_size_max 0.15
_exptl_crystal_size_mid 0.15
_exptl_crystal_size_min 0.10
_refine_diff_density_max 1.791
_refine_diff_density_min -0.513
_refine_diff_density_rms 0.163
_refine_ls_extinction_method none
_refine_ls_goodness_of_fit_ref 1.413
_refine_ls_hydrogen_treatment constr
_refine_ls_matrix_type full
_refine_ls_number_parameters 326
_refine_ls_number_reflns 4357
_refine_ls_number_restraints 6
_refine_ls_restrained_S_all 1.412
_refine_ls_R_factor_all 0.1470
_refine_ls_R_factor_gt 0.1280
_refine_ls_shift/su_max 0.010
_refine_ls_shift/su_mean 0.001
_refine_ls_structure_factor_coef Fsqd
_refine_ls_weighting_details 'calc w=1/[\s^2^(Fo^2^)+(0.0647P)^2^+51.6370P] where P=(Fo^2^+2Fc^2^)/3'
_refine_ls_weighting_scheme calc
_refine_ls_wR_factor_gt 0.2471
_refine_ls_wR_factor_ref 0.2553
_reflns_number_gt 3612
_reflns_number_total 4357
_reflns_threshold_expression >2sigma(I)
_cod_data_source_file ja065995lsi20060812_063711.cif
_cod_data_source_block RTpD
_cod_original_cell_volume 4947.1(10)
_cod_database_code 4111074

loop_
_symmetry_equiv_pos_as_xyz
'x, y, z'
'-x+1/2, -y+1/2, z+1/2'
'x+1/2, -y+1/2, -z'
'-x, y, -z+1/2'
'-x, -y, -z'
'x-1/2, y-1/2, -z-1/2'
'-x-1/2, y-1/2, z'
'x, -y, z-1/2'

loop_
_atom_site_label
_atom_site_type_symbol
_atom_site_fract_x
_atom_site_fract_y
_atom_site_fract_z
_atom_site_U_iso_or_equiv
_atom_site_adp_type
_atom_site_occupancy
_atom_site_symmetry_multiplicity
_atom_site_calc_flag
_atom_site_refinement_flags
_atom_site_disorder_assembly
_atom_site_disorder_group
Sb1 Sb 0.22472(9) 0.10454(4) 0.90774(6) 0.0584(4) Uani 1 1 d . . .
S2 S 0.4376(3) 0.11620(12) 0.15886(15) 0.0343(7) Uani 1 1 d . . .
S3 S 0.5794(3) 0.06481(15) 0.02885(17) 0.0472(9) Uani 1 1 d . . .
S1 S 0.2656(6) 0.0902(2) 0.2842(4) 0.0303(18) Uani 0.676(13) 1 d PD A 1
C3 C 0.249(3) 0.2081(14) 0.301(2) 0.064(11) Uani 0.676(13) 1 d PD A 1
H3 H 0.2698 0.2494 0.3013 0.077 Uiso 0.676(13) 1 calc PR A 1
S101 S 0.2401(15) 0.2341(7) 0.2964(10) 0.054(6) Uani 0.324(13) 1 d PD A 2
C103 C 0.254(4) 0.1152(16) 0.285(3) 0.043(18) Uani 0.324(13) 1 d PD A 2
H103 H 0.2742 0.0765 0.2683 0.051 Uiso 0.324(13) 1 calc PR A 2
F1 F 0.3520(14) 0.1443(7) 0.8839(12) 0.205(10) Uani 1 1 d . . .
C4 C 0.3055(9) 0.1669(4) 0.2610(6) 0.031(3) Uani 1 1 d D . .
C11 C 0.6538(10) 0.1415(5) -0.0618(6) 0.033(3) Uani 1 1 d . . .
C5 C 0.3865(9) 0.1769(5) 0.2076(5) 0.029(2) Uani 1 1 d . A .
F3 F 0.1767(10) 0.1716(5) 0.9595(6) 0.109(4) Uani 1 1 d . . .
C12 C 0.6372(10) 0.0799(6) -0.0510(6) 0.038(3) Uani 1 1 d . . .
C10 C 0.6186(9) 0.1803(6) -0.0080(5) 0.034(3) Uani 1 1 d . . .
H10 H 0.6240 0.2229 -0.0081 0.041 Uiso 1 1 calc R . .
C13 C 0.0788(11) 0.0887(6) 0.3781(8) 0.050(4) Uani 1 1 d . . .
H13 H 0.0874 0.0440 0.3741 0.060 Uiso 1 1 calc R . .
C7 C 0.5019(10) 0.2263(5) 0.1284(6) 0.034(3) Uani 1 1 d . A .
H7 H 0.5383 0.2592 0.1072 0.041 Uiso 1 1 calc R . .
F4 F 0.2647(11) 0.0391(5) 0.8496(7) 0.124(5) Uani 1 1 d . . .
C8 C 0.5146(9) 0.1653(5) 0.1068(5) 0.029(2) Uani 1 1 d . . .
C22 C 0.6700(12) 0.0371(6) -0.1072(6) 0.044(3) Uani 1 1 d . . .
H22 H 0.6568 -0.0059 -0.0944 0.053 Uiso 1 1 calc R . .
C19 C 0.7020(11) 0.1531(6) -0.1336(6) 0.042(3) Uani 1 1 d . . .
H19 H 0.7133 0.1972 -0.1419 0.050 Uiso 1 1 calc R . .
C6 C 0.4307(9) 0.2326(5) 0.1838(6) 0.032(3) Uani 1 1 d . . .
H6 H 0.4133 0.2704 0.2037 0.038 Uiso 1 1 calc R A .
C2 C 0.1563(9) 0.1855(6) 0.3420(6) 0.042(3) Uani 1 1 d D . .
C21 C 0.6173(13) 0.1255(8) -0.1854(7) 0.060(4) Uani 1 1 d . . .
H21A H 0.6465 0.1298 -0.2321 0.072 Uiso 1 1 calc R . .
H21B H 0.5458 0.1474 -0.1826 0.072 Uiso 1 1 calc R . .
C16 C 0.0651(11) 0.2074(6) 0.3866(6) 0.045(3) Uani 1 1 d . A .
H16 H 0.0634 0.2524 0.3881 0.054 Uiso 1 1 calc R . .
C20 C 0.8128(11) 0.1174(6) -0.1411(7) 0.048(3) Uani 1 1 d . . .
H20A H 0.8692 0.1342 -0.1097 0.058 Uiso 1 1 calc R . .
H20B H 0.8411 0.1215 -0.1880 0.058 Uiso 1 1 calc R . .
C17 C 0.0819(12) 0.1805(7) 0.4586(7) 0.058(4) Uani 1 1 d . . .
H17A H 0.0169 0.1901 0.4874 0.069 Uiso 1 1 calc R A .
H17B H 0.1488 0.1983 0.4798 0.069 Uiso 1 1 calc R . .
C9 C 0.5724(10) 0.1432(5) 0.0477(6) 0.035(3) Uani 1 1 d . . .
C1 C 0.1660(10) 0.1225(6) 0.3366(6) 0.047(3) Uani 1 1 d D A .
C23 C 0.7935(11) 0.0493(6) -0.1245(7) 0.046(3) Uani 1 1 d . . .
H23A H 0.8155 0.0245 -0.1640 0.056 Uiso 1 1 calc R . .
H23B H 0.8406 0.0375 -0.0855 0.056 Uiso 1 1 calc R . .
C24 C 0.5978(13) 0.0567(7) -0.1691(7) 0.057(4) Uani 1 1 d . . .
H24A H 0.5182 0.0497 -0.1589 0.068 Uiso 1 1 calc R . .
H24B H 0.6177 0.0321 -0.2093 0.068 Uiso 1 1 calc R . .
F2 F 0.282(2) 0.0676(8) 0.9803(9) 0.232(12) Uani 1 1 d . . .
F6 F 0.0885(13) 0.0664(8) 0.9226(11) 0.200(10) Uani 1 1 d . . .
C18 C -0.0449(11) 0.1817(7) 0.3575(8) 0.058(4) Uani 1 1 d . . .
H18A H -0.0577 0.1984 0.3115 0.069 Uiso 1 1 calc R A .
H18B H -0.1077 0.1942 0.3868 0.069 Uiso 1 1 calc R . .
C15 C -0.0408(11) 0.1107(7) 0.3534(8) 0.060(4) Uani 1 1 d . A .
H15A H -0.0541 0.0973 0.3061 0.072 Uiso 1 1 calc R . .
H15B H -0.0992 0.0931 0.3827 0.072 Uiso 1 1 calc R . .
C14 C 0.0956(12) 0.1108(8) 0.4531(7) 0.066(5) Uani 1 1 d . A .
H14A H 0.0406 0.0908 0.4830 0.079 Uiso 1 1 calc R . .
H14B H 0.1708 0.0993 0.4689 0.079 Uiso 1 1 calc R . .
F5 F 0.159(2) 0.1441(8) 0.8304(8) 0.195(9) Uani 1 1 d . . .

loop_
_atom_site_aniso_label
_atom_site_aniso_U_11
_atom_site_aniso_U_22
_atom_site_aniso_U_33
_atom_site_aniso_U_23
_atom_site_aniso_U_13
_atom_site_aniso_U_12
Sb1 0.0543(6) 0.0397(5) 0.0813(8) 0.0043(5) 0.0313(5) 0.0092(5)
S2 0.0421(17) 0.0269(14) 0.0339(15) -0.0064(12) 0.0145(13) -0.0092(12)
S3 0.061(2) 0.0418(18) 0.0385(18) -0.0042(14) 0.0178(16) -0.0098(16)
S1 0.034(3) 0.020(3) 0.038(3) 0.002(3) 0.018(2) 0.003(3)
C3 0.06(2) 0.09(2) 0.043(16) 0.023(19) -0.008(13) 0.025(18)
S101 0.030(7) 0.095(14) 0.036(8) -0.003(9) 0.005(6) 0.014(8)
C103 0.04(3) 0.03(3) 0.06(3) -0.04(3) -0.01(2) -0.02(3)
F1 0.135(13) 0.138(13) 0.34(3) -0.099(15) 0.136(16) -0.060(10)
C4 0.030(6) 0.037(6) 0.025(6) -0.005(5) -0.003(5) -0.003(5)
C11 0.034(7) 0.032(6) 0.033(6) 0.005(5) 0.000(5) -0.007(5)
C5 0.020(6) 0.050(7) 0.018(5) 0.000(5) 0.000(4) -0.009(5)
F3 0.128(10) 0.071(6) 0.128(9) -0.033(6) 0.051(8) 0.034(6)
C12 0.031(7) 0.052(7) 0.031(7) -0.005(6) 0.014(5) 0.006(6)
C10 0.023(6) 0.064(8) 0.016(5) -0.011(5) -0.004(4) 0.003(5)
C13 0.031(7) 0.047(8) 0.073(10) 0.006(7) 0.017(7) -0.008(6)
C7 0.037(7) 0.037(6) 0.028(6) 0.001(5) 0.002(5) -0.004(5)
F4 0.139(10) 0.061(6) 0.173(12) -0.049(7) 0.075(9) -0.005(6)
C8 0.026(6) 0.048(7) 0.013(5) -0.001(5) -0.001(4) -0.002(5)
C22 0.061(9) 0.038(7) 0.033(7) -0.006(5) 0.005(6) -0.006(6)
C19 0.042(8) 0.046(7) 0.036(7) 0.011(6) 0.014(6) -0.001(6)
C6 0.031(6) 0.037(6) 0.028(6) -0.006(5) -0.002(5) 0.000(5)
C2 0.039(7) 0.062(8) 0.025(6) 0.000(6) 0.001(5) -0.009(6)
C21 0.052(9) 0.100(12) 0.027(7) -0.005(7) 0.003(6) 0.009(8)
C16 0.048(8) 0.047(7) 0.039(7) -0.008(6) 0.008(6) 0.007(6)
C20 0.037(7) 0.056(8) 0.052(8) -0.005(7) 0.015(6) -0.006(6)
C17 0.039(8) 0.081(11) 0.054(9) -0.011(8) -0.002(7) 0.013(8)
C9 0.033(7) 0.050(7) 0.023(6) 0.000(5) 0.002(5) -0.009(5)
C1 0.040(8) 0.066(9) 0.034(7) -0.008(6) 0.007(6) 0.003(6)
C23 0.045(8) 0.049(8) 0.045(8) -0.014(6) 0.007(6) 0.002(6)
C24 0.059(9) 0.077(10) 0.033(7) -0.021(7) -0.001(7) -0.006(8)
F2 0.41(3) 0.132(13) 0.151(15) 0.023(11) -0.072(18) 0.127(17)
F6 0.118(12) 0.174(14) 0.31(2) -0.098(15) 0.129(14) -0.074(11)
C18 0.033(8) 0.085(11) 0.054(9) -0.002(8) -0.007(6) 0.005(7)
C15 0.032(7) 0.088(11) 0.060(9) -0.020(8) 0.014(6) -0.027(7)
C14 0.041(8) 0.121(14) 0.035(8) 0.020(9) 0.015(6) 0.005(9)
F5 0.31(3) 0.153(14) 0.122(12) -0.014(11) -0.041(15) 0.063(16)

loop_
_atom_type_symbol
_atom_type_description
_atom_type_scat_dispersion_real
_atom_type_scat_dispersion_imag
_atom_type_scat_source
C C 0.0033 0.0016 'International Tables Vol C Tables 4.2.6.8 and 6.1.1.4'
H H 0.0000 0.0000 'International Tables Vol C Tables 4.2.6.8 and 6.1.1.4'
F F 0.0171 0.0103 'International Tables Vol C Tables 4.2.6.8 and 6.1.1.4'
S S 0.1246 0.1234 'International Tables Vol C Tables 4.2.6.8 and 6.1.1.4'
Sb Sb -0.5866 1.5461 'International Tables Vol C Tables 4.2.6.8 and 6.1.1.4'

loop_
_geom_angle_atom_site_label_1
_geom_angle_atom_site_label_2
_geom_angle_atom_site_label_3
_geom_angle
F2 Sb1 F1 96.0(12)
F2 Sb1 F6 90.3(12)
F1 Sb1 F6 173.6(11)
F2 Sb1 F3 92.7(7)
F1 Sb1 F3 90.8(6)
F6 Sb1 F3 90.2(6)
F2 Sb1 F4 92.0(7)
F1 Sb1 F4 90.2(6)
F6 Sb1 F4 88.3(6)
F3 Sb1 F4 175.1(6)
F2 Sb1 F5 178.6(12)
F1 Sb1 F5 85.3(11)
F6 Sb1 F5 88.4(11)
F3 Sb1 F5 86.7(6)
F4 Sb1 F5 88.5(7)
C8 S2 C5 91.6(5)
C12 S3 C9 91.1(6)
C1 S1 C4 86.9(6)
C4 C3 C2 117(2)
C2 S101 C4 86.6(6)
C4 C103 C1 117(2)
C3 C4 C103 98(3)
C3 C4 C5 129.6(15)
C103 C4 C5 132.2(18)
C3 C4 S101 14.2(16)
C103 C4 S101 110.8(15)
C5 C4 S101 116.2(9)
C3 C4 S1 110.3(15)
C103 C4 S1 13.1(18)
C5 C4 S1 120.1(8)
S101 C4 S1 123.5(8)
C12 C11 C10 115.7(11)
C12 C11 C19 110.8(10)
C10 C11 C19 133.4(11)
C6 C5 C4 128.5(10)
C6 C5 S2 110.7(8)
C4 C5 S2 120.7(8)
C11 C12 C22 117.7(11)
C11 C12 S3 112.4(9)
C22 C12 S3 129.9(10)
C11 C10 C9 109.1(11)
C1 C13 C14 105.2(11)
C1 C13 C15 107.8(11)
C14 C13 C15 108.0(11)
C6 C7 C8 113.3(10)
C7 C8 C9 127.9(10)
C7 C8 S2 110.9(8)
C9 C8 S2 121.0(9)
C12 C22 C23 107.6(10)
C12 C22 C24 104.7(11)
C23 C22 C24 108.3(11)
C11 C19 C20 108.8(10)
C11 C19 C21 106.6(10)
C20 C19 C21 107.2(11)
C7 C6 C5 113.5(10)
C1 C2 C3 103.5(13)
C1 C2 C16 115.6(8)
C3 C2 C16 140.8(15)
C1 C2 S101 122.1(6)
C3 C2 S101 19.3(12)
C16 C2 S101 122.2(10)
C19 C21 C24 110.1(11)
C2 C16 C18 107.0(10)
C2 C16 C17 108.5(11)
C18 C16 C17 107.9(12)
C19 C20 C23 110.2(10)
C16 C17 C14 109.4(11)
C8 C9 C10 126.3(11)
C8 C9 S3 121.5(9)
C10 C9 S3 111.7(8)
C2 C1 C103 102.8(13)
C2 C1 C13 112.9(9)
C103 C1 C13 143.8(16)
C2 C1 S1 120.9(5)
C103 C1 S1 18.3(15)
C13 C1 S1 126.1(10)
C22 C23 C20 111.0(11)
C22 C24 C21 110.2(11)
C16 C18 C15 111.0(11)
C18 C15 C13 108.5(10)
C17 C14 C13 111.2(12)

loop_
_geom_bond_atom_site_label_1
_geom_bond_atom_site_label_2
_geom_bond_distance
Sb1 F2 1.749(15)
Sb1 F1 1.792(13)
Sb1 F6 1.829(12)
Sb1 F3 1.856(9)
Sb1 F4 1.872(9)
Sb1 F5 1.887(16)
S2 C8 1.724(11)
S2 C5 1.729(11)
S3 C12 1.715(12)
S3 C9 1.746(12)
S1 C1 1.700(12)
S1 C4 1.789(9)
C3 C4 1.35(3)
C3 C2 1.44(4)
S101 C2 1.693(13)
S101 C4 1.788(12)
C103 C4 1.36(3)
C103 C1 1.45(4)
C4 C5 1.423(15)
C11 C12 1.371(16)
C11 C10 1.400(16)
C11 C19 1.518(16)
C5 C6 1.397(15)
C12 C22 1.480(16)
C10 C9 1.450(16)
C13 C1 1.498(15)
C13 C14 1.54(2)
C13 C15 1.563(19)
C7 C6 1.365(15)
C7 C8 1.398(15)
C8 C9 1.412(15)
C22 C23 1.517(18)
C22 C24 1.528(19)
C19 C20 1.527(18)
C19 C21 1.536(19)
C2 C1 1.378(19)
C2 C16 1.456(15)
C21 C24 1.55(2)
C16 C18 1.520(18)
C16 C17 1.521(19)
C20 C23 1.532(18)
C17 C14 1.53(2)
C18 C15 1.55(2)
